data_1569729
loop_
_publ_author_name
'Yang, Bo'
'Yan, Suqiong'
'Li, Chengbo'
'Ma, Hui'
'Feng, Fanda'
'Zhang, Yuan'
'Huang, Wei'

_publ_section_title
;
 Mn(iii)-mediated C-P bond activation of diphosphines: toward a highly
 emissive phosphahelicene cation scaffold and modulated circularly
 polarized luminescence.
;
_journal_issue 38
_journal_name_full 'Chemical science'
_journal_page_first 10446
_journal_page_last 10457
_journal_paper_doi 10.1039/d3sc03201a
_journal_volume 14
_journal_year 2023
_chemical_formula_moiety 'C56 H40 P2'
_chemical_formula_sum 'C56 H40 P2'
_chemical_formula_weight 774.82
_space_group_crystal_system triclinic
_space_group_IT_number 2
_space_group_name_Hall '-P 1'
_space_group_name_H-M_alt 'P -1'
_atom_sites_solution_hydrogens geom
_audit_creation_method SHELXL-2014/7
_audit_update_record
;
2022-12-09 deposited with the CCDC.	2023-08-11 downloaded from the CCDC.
;
_cell_angle_alpha 105.202(3)
_cell_angle_beta 99.249(3)
_cell_angle_gamma 92.305(4)
_cell_formula_units_Z 2
_cell_length_a 8.1589(6)
_cell_length_b 13.3454(11)
_cell_length_c 20.1127(15)
_cell_measurement_reflns_used 9477
_cell_measurement_temperature 153(2)
_cell_measurement_theta_max 107.762
_cell_measurement_theta_min 8.082
_cell_volume 2078.0(3)
_computing_structure_refinement 'SHELXL-2014/7 (Sheldrick, 2014)'
_diffrn_ambient_temperature 153(2)
_diffrn_measured_fraction_theta_full 0.976
_diffrn_measured_fraction_theta_max 0.976
_diffrn_measurement_device 'three-circle diffractometer'
_diffrn_radiation_type MoK\a
_diffrn_radiation_wavelength 0.71073
_diffrn_reflns_av_R_equivalents 0.0487
_diffrn_reflns_av_unetI/netI 0.0578
_diffrn_reflns_Laue_measured_fraction_full 0.976
_diffrn_reflns_Laue_measured_fraction_max 0.976
_diffrn_reflns_limit_h_max 9
_diffrn_reflns_limit_h_min -9
_diffrn_reflns_limit_k_max 15
_diffrn_reflns_limit_k_min -15
_diffrn_reflns_limit_l_max 22
_diffrn_reflns_limit_l_min -23
_diffrn_reflns_number 17502
_diffrn_reflns_point_group_measured_fraction_full 0.976
_diffrn_reflns_point_group_measured_fraction_max 0.976
_diffrn_reflns_theta_full 25.000
_diffrn_reflns_theta_max 25.000
_diffrn_reflns_theta_min 1.066
_exptl_absorpt_coefficient_mu 0.143
_exptl_crystal_colour colorless
_exptl_crystal_density_diffrn 1.238
_exptl_crystal_description block
_exptl_crystal_F_000 812
_exptl_crystal_size_max 0.100
_exptl_crystal_size_mid 0.090
_exptl_crystal_size_min 0.080
_refine_diff_density_max 0.369
_refine_diff_density_min -0.457
_refine_diff_density_rms 0.069
_refine_ls_extinction_method none
_refine_ls_goodness_of_fit_ref 1.121
_refine_ls_hydrogen_treatment constr
_refine_ls_matrix_type full
_refine_ls_number_parameters 523
_refine_ls_number_reflns 7146
_refine_ls_number_restraints 0
_refine_ls_restrained_S_all 1.121
_refine_ls_R_factor_all 0.0629
_refine_ls_R_factor_gt 0.0486
_refine_ls_shift/su_max 0.001
_refine_ls_shift/su_mean 0.000
_refine_ls_structure_factor_coef Fsqd
_refine_ls_weighting_details 'w=1/[\s^2^(Fo^2^)+(0.1111P)^2^] where P=(Fo^2^+2Fc^2^)/3'
_refine_ls_weighting_scheme calc
_refine_ls_wR_factor_gt 0.1513
_refine_ls_wR_factor_ref 0.1723
_reflns_Friedel_coverage 0.000
_reflns_number_gt 5790
_reflns_number_total 7146
_reflns_threshold_expression 'I > 2\s(I)'
_cod_data_source_file d3sc03201a2.cif
_cod_data_source_block 20220223YBP001_0m
_cod_depositor_comments 'Adding full bibliography for 1569716--1569732.cif.'
_cod_database_code 1569729
_shelx_shelxl_version_number 2014/7
_shelx_space_group_comment
;
The symmetry employed for this shelxl refinement is uniquely defined
by the following loop, which should always be used as a source of
symmetry information in preference to the above space-group names.
They are only intended as comments.
;
_shelx_estimated_absorpt_t_min 0.986
_shelx_estimated_absorpt_t_max 0.989

loop_
_space_group_symop_operation_xyz
'x, y, z'
'-x, -y, -z'

loop_
_atom_site_label
_atom_site_type_symbol
_atom_site_fract_x
_atom_site_fract_y
_atom_site_fract_z
_atom_site_U_iso_or_equiv
_atom_site_adp_type
_atom_site_occupancy
_atom_site_site_symmetry_order
_atom_site_calc_flag
_atom_site_refinement_flags_posn
_atom_site_refinement_flags_adp
_atom_site_refinement_flags_occupancy
_atom_site_disorder_assembly
_atom_site_disorder_group
C1 C 0.4920(2) 0.53365(16) 0.16790(11) 0.0252(5) Uani 1 1 d . . . . .
C2 C 0.6340(2) 0.58298(15) 0.21516(10) 0.0231(4) Uani 1 1 d . . . . .
C3 C 0.7445(2) 0.65228(15) 0.19654(10) 0.0228(4) Uani 1 1 d . . . . .
C4 C 0.8965(2) 0.69945(16) 0.24091(11) 0.0259(5) Uani 1 1 d . . . . .
H4 H 0.9267 0.6848 0.2848 0.031 Uiso 1 1 calc R U . . .
C5 C 0.9997(3) 0.76531(16) 0.22159(11) 0.0273(5) Uani 1 1 d . . . . .
H5 H 1.1016 0.7948 0.2519 0.033 Uiso 1 1 calc R U . . .
C6 C 0.9575(3) 0.79057(16) 0.15700(11) 0.0269(5) Uani 1 1 d . . . . .
C7 C 0.8110(3) 0.74674(16) 0.11385(11) 0.0273(5) Uani 1 1 d . . . . .
H7 H 0.7810 0.7643 0.0709 0.033 Uiso 1 1 calc R U . . .
C8 C 0.7030(2) 0.67599(16) 0.13135(11) 0.0240(4) Uani 1 1 d . . . . .
C9 C 0.5567(2) 0.62532(17) 0.08489(11) 0.0282(5) Uani 1 1 d . . . . .
H39 H 0.5280 0.6402 0.0410 0.034 Uiso 1 1 calc R U . . .
C10 C 0.4560(3) 0.55530(17) 0.10202(11) 0.0279(5) Uani 1 1 d . . . . .
H10 H 0.3604 0.5206 0.0693 0.033 Uiso 1 1 calc R U . . .
C11 C 1.0705(3) 0.86178(17) 0.13625(11) 0.0311(5) Uani 1 1 d . . . . .
C12 C 1.2405(3) 0.84731(19) 0.13971(12) 0.0385(6) Uani 1 1 d . . . . .
H12 H 1.2854 0.7928 0.1573 0.046 Uiso 1 1 calc R U . . .
C13 C 1.3435(3) 0.9127(2) 0.11741(14) 0.0557(8) Uani 1 1 d . . . . .
H13 H 1.4585 0.9021 0.1195 0.067 Uiso 1 1 calc R U . . .
C14 C 1.2811(4) 0.9919(3) 0.09261(15) 0.0646(9) Uani 1 1 d . . . . .
H14 H 1.3528 1.0360 0.0776 0.078 Uiso 1 1 calc R U . . .
C15 C 1.1132(4) 1.0082(2) 0.08917(14) 0.0567(8) Uani 1 1 d . . . . .
H15 H 1.0702 1.0636 0.0722 0.068 Uiso 1 1 calc R U . . .
C16 C 1.0093(3) 0.94338(18) 0.11066(12) 0.0411(6) Uani 1 1 d . . . . .
H16 H 0.8944 0.9544 0.1080 0.049 Uiso 1 1 calc R U . . .
C17 C 0.1768(2) 0.40914(16) 0.12463(11) 0.0261(5) Uani 1 1 d . . . . .
C18 C 0.1275(3) 0.30601(17) 0.08682(11) 0.0293(5) Uani 1 1 d . . . . .
H18 H 0.1959 0.2527 0.0944 0.035 Uiso 1 1 calc R U . . .
C19 C -0.0182(3) 0.28001(18) 0.03883(12) 0.0363(5) Uani 1 1 d . . . . .
H19 H -0.0507 0.2091 0.0143 0.044 Uiso 1 1 calc R U . . .
C20 C -0.1177(3) 0.3568(2) 0.02623(12) 0.0379(6) Uani 1 1 d . . . . .
H20 H -0.2171 0.3390 -0.0077 0.045 Uiso 1 1 calc R U . . .
C21 C -0.0720(3) 0.45985(19) 0.06326(12) 0.0353(5) Uani 1 1 d . . . . .
H21 H -0.1404 0.5128 0.0550 0.042 Uiso 1 1 calc R U . . .
C22 C 0.0735(3) 0.48555(18) 0.11237(11) 0.0320(5) Uani 1 1 d . . . . .
H22 H 0.1034 0.5563 0.1381 0.038 Uiso 1 1 calc R U . . .
C23 C 0.4702(3) 0.33043(17) 0.18426(12) 0.0315(5) Uani 1 1 d . . . . .
C24 C 0.4910(3) 0.28080(19) 0.23766(14) 0.0407(6) Uani 1 1 d . . . . .
H24 H 0.4407 0.3054 0.2777 0.049 Uiso 1 1 calc R U . . .
C25 C 0.5848(3) 0.1956(2) 0.23252(16) 0.0520(7) Uani 1 1 d . . . . .
H25 H 0.5996 0.1629 0.2695 0.062 Uiso 1 1 calc R U . . .
C26 C 0.6565(3) 0.1579(2) 0.17454(16) 0.0509(7) Uani 1 1 d . . . . .
H26 H 0.7211 0.0997 0.1716 0.061 Uiso 1 1 calc R U . . .
C27 C 0.6341(3) 0.2051(2) 0.12061(15) 0.0471(7) Uani 1 1 d . . . . .
H27 H 0.6813 0.1784 0.0800 0.057 Uiso 1 1 calc R U . . .
C28 C 0.5430(3) 0.29113(19) 0.12563(13) 0.0391(6) Uani 1 1 d . . . . .
H28 H 0.5298 0.3238 0.0887 0.047 Uiso 1 1 calc R U . . .
C29 C 0.6684(2) 0.56342(15) 0.28602(10) 0.0234(4) Uani 1 1 d . . . . .
C30 C 0.7801(2) 0.48877(16) 0.29906(10) 0.0243(4) Uani 1 1 d . . . . .
C31 C 0.8706(2) 0.43438(16) 0.24816(11) 0.0272(5) Uani 1 1 d . . . . .
H31 H 0.8590 0.4491 0.2040 0.033 Uiso 1 1 calc R U . . .
C32 C 0.9735(3) 0.36183(17) 0.26132(11) 0.0291(5) Uani 1 1 d . . . . .
H32 H 1.0324 0.3269 0.2262 0.035 Uiso 1 1 calc R U . . .
C33 C 0.9951(2) 0.33690(17) 0.32623(11) 0.0283(5) Uani 1 1 d . . . . .
C34 C 0.9096(3) 0.38887(17) 0.37619(11) 0.0314(5) Uani 1 1 d . . . . .
H34 H 0.9235 0.3732 0.4201 0.038 Uiso 1 1 calc R U . . .
C35 C 0.8014(3) 0.46496(16) 0.36461(11) 0.0274(5) Uani 1 1 d . . . . .
C36 C 0.7112(3) 0.51783(17) 0.41562(11) 0.0325(5) Uani 1 1 d . . . . .
H36 H 0.7216 0.5015 0.4593 0.039 Uiso 1 1 calc R U . . .
C37 C 0.6092(3) 0.59195(17) 0.40313(11) 0.0308(5) Uani 1 1 d . . . . .
H37 H 0.5514 0.6271 0.4386 0.037 Uiso 1 1 calc R U . . .
C38 C 0.5877(2) 0.61753(16) 0.33854(11) 0.0258(5) Uani 1 1 d . . . . .
C39 C 1.1077(3) 0.25578(18) 0.33800(12) 0.0308(5) Uani 1 1 d . . . . .
C40 C 1.1994(3) 0.2634(2) 0.40342(14) 0.0526(7) Uani 1 1 d . . . . .
H40 H 1.1891 0.3209 0.4416 0.063 Uiso 1 1 calc R U . . .
C41 C 1.3056(4) 0.1893(2) 0.41428(15) 0.0636(9) Uani 1 1 d . . . . .
H41 H 1.3674 0.1959 0.4597 0.076 Uiso 1 1 calc R U . . .
C42 C 1.3224(3) 0.1057(2) 0.35937(15) 0.0526(7) Uani 1 1 d . . . . .
H42 H 1.3970 0.0552 0.3667 0.063 Uiso 1 1 calc R U . . .
C43 C 1.2320(3) 0.09547(19) 0.29460(14) 0.0407(6) Uani 1 1 d . . . . .
H43 H 1.2428 0.0375 0.2568 0.049 Uiso 1 1 calc R U . . .
C44 C 1.1241(3) 0.16946(18) 0.28373(12) 0.0347(5) Uani 1 1 d . . . . .
H44 H 1.0603 0.1611 0.2385 0.042 Uiso 1 1 calc R U . . .
C45 C 0.6221(3) 0.82668(17) 0.33819(12) 0.0315(5) Uani 1 1 d . . . . .
C46 C 0.7630(3) 0.84131(18) 0.39037(12) 0.0352(5) Uani 1 1 d . . . . .
H46 H 0.7722 0.7982 0.4214 0.042 Uiso 1 1 calc R U . . .
C47 C 0.8895(3) 0.91764(19) 0.39756(14) 0.0438(6) Uani 1 1 d . . . . .
H47 H 0.9842 0.9268 0.4335 0.053 Uiso 1 1 calc R U . . .
C48 C 0.8785(4) 0.98067(19) 0.35261(16) 0.0503(7) Uani 1 1 d . . . . .
H48 H 0.9658 1.0327 0.3574 0.060 Uiso 1 1 calc R U . . .
C49 C 0.7416(4) 0.9676(2) 0.30138(15) 0.0517(7) Uani 1 1 d . . . . .
H49 H 0.7340 1.0110 0.2706 0.062 Uiso 1 1 calc R U . . .
C50 C 0.6136(3) 0.8919(2) 0.29368(13) 0.0426(6) Uani 1 1 d . . . . .
H50 H 0.5190 0.8841 0.2578 0.051 Uiso 1 1 calc R U . . .
C51 C 0.3505(3) 0.75145(17) 0.39352(11) 0.0306(5) Uani 1 1 d . . . . .
C52 C 0.3777(3) 0.84539(18) 0.44590(12) 0.0341(5) Uani 1 1 d . . . . .
H52 H 0.4598 0.8971 0.4446 0.041 Uiso 1 1 calc R U . . .
C53 C 0.2872(3) 0.8643(2) 0.49961(13) 0.0417(6) Uani 1 1 d . . . . .
H53 H 0.3077 0.9286 0.5351 0.050 Uiso 1 1 calc R U . . .
C54 C 0.1673(3) 0.7904(2) 0.50184(13) 0.0449(6) Uani 1 1 d . . . . .
H54 H 0.1065 0.8031 0.5393 0.054 Uiso 1 1 calc R U . . .
C55 C 0.1351(3) 0.6975(2) 0.44957(13) 0.0437(6) Uani 1 1 d . . . . .
H55 H 0.0513 0.6469 0.4509 0.052 Uiso 1 1 calc R U . . .
C56 C 0.2245(3) 0.67825(19) 0.39547(13) 0.0393(6) Uani 1 1 d . . . . .
H56 H 0.2005 0.6148 0.3593 0.047 Uiso 1 1 calc R U . . .
P1 P 0.35473(7) 0.44702(4) 0.19711(3) 0.02724(18) Uani 1 1 d . . . . .
P2 P 0.45819(7) 0.71930(4) 0.31851(3) 0.02894(18) Uani 1 1 d . . . . .

loop_
_atom_site_aniso_label
_atom_site_aniso_U_11
_atom_site_aniso_U_22
_atom_site_aniso_U_33
_atom_site_aniso_U_23
_atom_site_aniso_U_13
_atom_site_aniso_U_12
C1 0.0282(10) 0.0248(11) 0.0232(11) 0.0073(9) 0.0047(8) 0.0049(9)
C2 0.0286(10) 0.0216(10) 0.0192(11) 0.0045(8) 0.0052(8) 0.0067(8)
C3 0.0273(10) 0.0203(10) 0.0206(11) 0.0052(8) 0.0031(8) 0.0052(8)
C4 0.0295(11) 0.0267(11) 0.0203(11) 0.0059(9) 0.0015(8) 0.0053(9)
C5 0.0288(11) 0.0244(11) 0.0260(11) 0.0040(9) 0.0022(9) 0.0004(9)
C6 0.0316(11) 0.0222(10) 0.0267(11) 0.0051(9) 0.0071(9) 0.0032(9)
C7 0.0331(11) 0.0260(11) 0.0246(11) 0.0109(9) 0.0039(9) 0.0031(9)
C8 0.0248(10) 0.0243(10) 0.0243(11) 0.0083(9) 0.0051(8) 0.0050(8)
C9 0.0307(11) 0.0324(12) 0.0227(11) 0.0106(10) 0.0026(9) 0.0034(9)
C10 0.0281(11) 0.0311(12) 0.0222(11) 0.0060(9) 0.0006(8) -0.0006(9)
C11 0.0380(12) 0.0276(11) 0.0235(12) 0.0030(9) 0.0021(9) -0.0060(10)
C12 0.0398(13) 0.0395(14) 0.0323(13) 0.0075(11) 0.0018(10) -0.0087(11)
C13 0.0456(15) 0.074(2) 0.0413(16) 0.0142(15) 0.0008(12) -0.0259(14)
C14 0.073(2) 0.068(2) 0.0479(18) 0.0250(16) -0.0054(15) -0.0421(17)
C15 0.087(2) 0.0352(14) 0.0417(16) 0.0173(13) -0.0096(14) -0.0248(14)
C16 0.0537(15) 0.0296(12) 0.0368(14) 0.0095(11) 0.0003(11) -0.0058(11)
C17 0.0280(10) 0.0276(11) 0.0245(11) 0.0079(9) 0.0089(9) 0.0001(9)
C18 0.0309(11) 0.0264(11) 0.0314(12) 0.0082(9) 0.0076(9) 0.0027(9)
C19 0.0405(13) 0.0318(12) 0.0323(13) 0.0036(10) 0.0042(10) -0.0043(10)
C20 0.0308(12) 0.0494(15) 0.0326(13) 0.0125(11) 0.0010(10) 0.0020(11)
C21 0.0340(12) 0.0386(13) 0.0357(13) 0.0114(11) 0.0089(10) 0.0096(10)
C22 0.0359(12) 0.0287(12) 0.0319(12) 0.0060(10) 0.0108(10) 0.0031(9)
C23 0.0267(11) 0.0315(12) 0.0369(13) 0.0141(10) 0.0012(9) -0.0031(9)
C24 0.0384(13) 0.0395(14) 0.0484(15) 0.0221(12) 0.0043(11) -0.0011(11)
C25 0.0513(16) 0.0463(16) 0.069(2) 0.0362(15) 0.0057(14) 0.0077(13)
C26 0.0416(14) 0.0363(14) 0.079(2) 0.0259(15) 0.0065(14) 0.0057(12)
C27 0.0415(14) 0.0366(14) 0.0616(18) 0.0084(13) 0.0132(12) 0.0008(11)
C28 0.0405(13) 0.0336(13) 0.0444(15) 0.0138(11) 0.0063(11) 0.0028(11)
C29 0.0250(10) 0.0217(10) 0.0221(11) 0.0055(9) 0.0012(8) -0.0003(8)
C30 0.0279(10) 0.0243(11) 0.0196(11) 0.0062(9) 0.0017(8) -0.0004(8)
C31 0.0290(11) 0.0318(12) 0.0235(11) 0.0106(9) 0.0073(9) 0.0035(9)
C32 0.0318(11) 0.0309(12) 0.0261(12) 0.0093(10) 0.0059(9) 0.0060(9)
C33 0.0296(11) 0.0271(11) 0.0283(12) 0.0082(9) 0.0037(9) 0.0052(9)
C34 0.0424(13) 0.0313(12) 0.0234(11) 0.0115(10) 0.0050(9) 0.0113(10)
C35 0.0325(11) 0.0272(11) 0.0227(11) 0.0070(9) 0.0047(9) 0.0046(9)
C36 0.0441(13) 0.0345(12) 0.0232(12) 0.0121(10) 0.0088(9) 0.0123(10)
C37 0.0363(11) 0.0350(12) 0.0237(11) 0.0091(10) 0.0090(9) 0.0117(10)
C38 0.0286(10) 0.0251(11) 0.0224(11) 0.0062(9) 0.0015(8) 0.0032(9)
C39 0.0312(11) 0.0334(12) 0.0306(12) 0.0125(10) 0.0062(9) 0.0080(10)
C40 0.0617(16) 0.0551(17) 0.0359(15) 0.0026(13) 0.0033(12) 0.0318(14)
C41 0.0723(19) 0.074(2) 0.0397(16) 0.0114(15) -0.0051(14) 0.0434(17)
C42 0.0624(17) 0.0503(17) 0.0502(17) 0.0167(14) 0.0124(13) 0.0339(14)
C43 0.0444(14) 0.0334(13) 0.0447(15) 0.0067(11) 0.0138(11) 0.0120(11)
C44 0.0367(12) 0.0342(12) 0.0325(13) 0.0079(10) 0.0057(10) 0.0053(10)
C45 0.0386(12) 0.0298(12) 0.0303(12) 0.0103(10) 0.0125(10) 0.0130(10)
C46 0.0418(13) 0.0309(12) 0.0344(13) 0.0103(10) 0.0075(10) 0.0077(10)
C47 0.0422(14) 0.0357(14) 0.0500(16) 0.0038(12) 0.0104(12) 0.0068(11)
C48 0.0593(17) 0.0307(13) 0.0657(19) 0.0088(13) 0.0319(15) 0.0039(12)
C49 0.077(2) 0.0361(14) 0.0579(18) 0.0261(13) 0.0330(16) 0.0181(14)
C50 0.0513(15) 0.0419(14) 0.0427(15) 0.0200(12) 0.0131(12) 0.0207(12)
C51 0.0301(11) 0.0344(12) 0.0291(12) 0.0121(10) 0.0032(9) 0.0098(9)
C52 0.0315(11) 0.0339(13) 0.0379(13) 0.0099(11) 0.0077(10) 0.0077(10)
C53 0.0428(14) 0.0409(14) 0.0388(14) 0.0032(11) 0.0102(11) 0.0136(11)
C54 0.0459(14) 0.0528(16) 0.0408(15) 0.0140(13) 0.0170(12) 0.0142(13)
C55 0.0397(13) 0.0484(15) 0.0458(16) 0.0156(13) 0.0111(11) 0.0054(12)
C56 0.0387(13) 0.0393(14) 0.0381(14) 0.0089(11) 0.0036(10) 0.0070(11)
P1 0.0298(3) 0.0280(3) 0.0238(3) 0.0080(2) 0.0038(2) -0.0008(2)
P2 0.0317(3) 0.0309(3) 0.0242(3) 0.0078(3) 0.0026(2) 0.0098(2)

loop_
_atom_type_symbol
_atom_type_description
_atom_type_scat_dispersion_real
_atom_type_scat_dispersion_imag
_atom_type_scat_source
C C 0.0033 0.0016 'International Tables Vol C Tables 4.2.6.8 and 6.1.1.4'
H H 0.0000 0.0000 'International Tables Vol C Tables 4.2.6.8 and 6.1.1.4'
P P 0.1023 0.0942 'International Tables Vol C Tables 4.2.6.8 and 6.1.1.4'

loop_
_geom_angle_atom_site_label_1
_geom_angle_atom_site_label_2
_geom_angle_atom_site_label_3
_geom_angle
_geom_angle_site_symmetry_1
_geom_angle_site_symmetry_3
_geom_angle_publ_flag
C2 C1 C10 119.39(19) . . ?
C2 C1 P1 117.09(15) . . ?
C10 C1 P1 123.46(16) . . ?
C1 C2 C3 120.15(18) . . ?
C1 C2 C29 119.38(18) . . ?
C3 C2 C29 120.47(17) . . ?
C8 C3 C4 117.97(18) . . ?
C8 C3 C2 119.54(18) . . ?
C4 C3 C2 122.49(18) . . ?
C5 C4 C3 121.12(19) . . ?
C5 C4 H4 119.4 . . ?
C3 C4 H4 119.4 . . ?
C4 C5 C6 121.14(19) . . ?
C4 C5 H5 119.4 . . ?
C6 C5 H5 119.4 . . ?
C7 C6 C5 118.61(19) . . ?
C7 C6 C11 120.55(19) . . ?
C5 C6 C11 120.83(19) . . ?
C6 C7 C8 121.80(19) . . ?
C6 C7 H7 119.1 . . ?
C8 C7 H7 119.1 . . ?
C9 C8 C7 121.96(19) . . ?
C9 C8 C3 118.69(18) . . ?
C7 C8 C3 119.32(19) . . ?
C10 C9 C8 121.12(19) . . ?
C10 C9 H39 119.4 . . ?
C8 C9 H39 119.4 . . ?
C9 C10 C1 120.96(19) . . ?
C9 C10 H10 119.5 . . ?
C1 C10 H10 119.5 . . ?
C16 C11 C12 118.3(2) . . ?
C16 C11 C6 120.8(2) . . ?
C12 C11 C6 120.9(2) . . ?
C13 C12 C11 120.0(2) . . ?
C13 C12 H12 120.0 . . ?
C11 C12 H12 120.0 . . ?
C14 C13 C12 120.7(3) . . ?
C14 C13 H13 119.7 . . ?
C12 C13 H13 119.7 . . ?
C13 C14 C15 120.3(3) . . ?
C13 C14 H14 119.8 . . ?
C15 C14 H14 119.8 . . ?
C16 C15 C14 119.6(3) . . ?
C16 C15 H15 120.2 . . ?
C14 C15 H15 120.2 . . ?
C15 C16 C11 121.1(2) . . ?
C15 C16 H16 119.5 . . ?
C11 C16 H16 119.5 . . ?
C18 C17 C22 117.93(19) . . ?
C18 C17 P1 123.27(16) . . ?
C22 C17 P1 118.30(16) . . ?
C19 C18 C17 121.3(2) . . ?
C19 C18 H18 119.4 . . ?
C17 C18 H18 119.4 . . ?
C18 C19 C20 120.1(2) . . ?
C18 C19 H19 119.9 . . ?
C20 C19 H19 119.9 . . ?
C19 C20 C21 119.8(2) . . ?
C19 C20 H20 120.1 . . ?
C21 C20 H20 120.1 . . ?
C22 C21 C20 119.9(2) . . ?
C22 C21 H21 120.1 . . ?
C20 C21 H21 120.1 . . ?
C21 C22 C17 121.0(2) . . ?
C21 C22 H22 119.5 . . ?
C17 C22 H22 119.5 . . ?
C28 C23 C24 118.5(2) . . ?
C28 C23 P1 123.85(17) . . ?
C24 C23 P1 117.64(18) . . ?
C25 C24 C23 120.2(2) . . ?
C25 C24 H24 119.9 . . ?
C23 C24 H24 119.9 . . ?
C26 C25 C24 120.7(2) . . ?
C26 C25 H25 119.6 . . ?
C24 C25 H25 119.6 . . ?
C25 C26 C27 119.6(2) . . ?
C25 C26 H26 120.2 . . ?
C27 C26 H26 120.2 . . ?
C26 C27 C28 120.2(3) . . ?
C26 C27 H27 119.9 . . ?
C28 C27 H27 119.9 . . ?
C27 C28 C23 120.8(2) . . ?
C27 C28 H28 119.6 . . ?
C23 C28 H28 119.6 . . ?
C38 C29 C30 120.23(18) . . ?
C38 C29 C2 119.36(17) . . ?
C30 C29 C2 120.40(17) . . ?
C31 C30 C35 117.70(18) . . ?
C31 C30 C29 122.48(18) . . ?
C35 C30 C29 119.81(18) . . ?
C32 C31 C30 121.35(19) . . ?
C32 C31 H31 119.3 . . ?
C30 C31 H31 119.3 . . ?
C31 C32 C33 121.54(19) . . ?
C31 C32 H32 119.2 . . ?
C33 C32 H32 119.2 . . ?
C34 C33 C32 118.05(19) . . ?
C34 C33 C39 122.30(19) . . ?
C32 C33 C39 119.65(19) . . ?
C33 C34 C35 122.18(19) . . ?
C33 C34 H34 118.9 . . ?
C35 C34 H34 118.9 . . ?
C34 C35 C36 122.42(19) . . ?
C34 C35 C30 119.19(19) . . ?
C36 C35 C30 118.39(18) . . ?
C37 C36 C35 121.00(19) . . ?
C37 C36 H36 119.5 . . ?
C35 C36 H36 119.5 . . ?
C36 C37 C38 121.45(19) . . ?
C36 C37 H37 119.3 . . ?
C38 C37 H37 119.3 . . ?
C29 C38 C37 118.98(18) . . ?
C29 C38 P2 116.82(15) . . ?
C37 C38 P2 124.20(16) . . ?
C40 C39 C44 117.6(2) . . ?
C40 C39 C33 121.1(2) . . ?
C44 C39 C33 121.35(19) . . ?
C41 C40 C39 121.2(2) . . ?
C41 C40 H40 119.4 . . ?
C39 C40 H40 119.4 . . ?
C40 C41 C42 120.1(2) . . ?
C40 C41 H41 119.9 . . ?
C42 C41 H41 119.9 . . ?
C43 C42 C41 119.9(2) . . ?
C43 C42 H42 120.1 . . ?
C41 C42 H42 120.1 . . ?
C42 C43 C44 120.1(2) . . ?
C42 C43 H43 120.0 . . ?
C44 C43 H43 120.0 . . ?
C43 C44 C39 121.1(2) . . ?
C43 C44 H44 119.4 . . ?
C39 C44 H44 119.4 . . ?
C46 C45 C50 117.6(2) . . ?
C46 C45 P2 124.23(17) . . ?
C50 C45 P2 117.83(18) . . ?
C47 C46 C45 121.0(2) . . ?
C47 C46 H46 119.5 . . ?
C45 C46 H46 119.5 . . ?
C48 C47 C46 120.3(3) . . ?
C48 C47 H47 119.9 . . ?
C46 C47 H47 119.9 . . ?
C49 C48 C47 119.6(3) . . ?
C49 C48 H48 120.2 . . ?
C47 C48 H48 120.2 . . ?
C48 C49 C50 120.9(2) . . ?
C48 C49 H49 119.6 . . ?
C50 C49 H49 119.6 . . ?
C49 C50 C45 120.7(2) . . ?
C49 C50 H50 119.7 . . ?
C45 C50 H50 119.7 . . ?
C52 C51 C56 118.2(2) . . ?
C52 C51 P2 124.75(18) . . ?
C56 C51 P2 116.96(17) . . ?
C53 C52 C51 120.9(2) . . ?
C53 C52 H52 119.6 . . ?
C51 C52 H52 119.6 . . ?
C54 C53 C52 120.2(2) . . ?
C54 C53 H53 119.9 . . ?
C52 C53 H53 119.9 . . ?
C53 C54 C55 120.0(2) . . ?
C53 C54 H54 120.0 . . ?
C55 C54 H54 120.0 . . ?
C56 C55 C54 120.1(2) . . ?
C56 C55 H55 119.9 . . ?
C54 C55 H55 119.9 . . ?
C55 C56 C51 120.5(2) . . ?
C55 C56 H56 119.7 . . ?
C51 C56 H56 119.7 . . ?
C23 P1 C17 102.79(10) . . ?
C23 P1 C1 100.07(9) . . ?
C17 P1 C1 103.24(9) . . ?
C51 P2 C45 104.03(10) . . ?
C51 P2 C38 101.59(9) . . ?
C45 P2 C38 98.95(9) . . ?

loop_
_geom_bond_atom_site_label_1
_geom_bond_atom_site_label_2
_geom_bond_distance
_geom_bond_site_symmetry_2
_geom_bond_publ_flag
C1 C2 1.391(3) . ?
C1 C10 1.417(3) . ?
C1 P1 1.844(2) . ?
C2 C3 1.425(3) . ?
C2 C29 1.500(3) . ?
C3 C8 1.420(3) . ?
C3 C4 1.420(3) . ?
C4 C5 1.363(3) . ?
C4 H4 0.9500 . ?
C5 C6 1.420(3) . ?
C5 H5 0.9500 . ?
C6 C7 1.367(3) . ?
C6 C11 1.479(3) . ?
C7 C8 1.414(3) . ?
C7 H7 0.9500 . ?
C8 C9 1.414(3) . ?
C9 C10 1.366(3) . ?
C9 H39 0.9500 . ?
C10 H10 0.9500 . ?
C11 C16 1.398(3) . ?
C11 C12 1.401(3) . ?
C12 C13 1.392(3) . ?
C12 H12 0.9500 . ?
C13 C14 1.365(4) . ?
C13 H13 0.9500 . ?
C14 C15 1.389(4) . ?
C14 H14 0.9500 . ?
C15 C16 1.382(4) . ?
C15 H15 0.9500 . ?
C16 H16 0.9500 . ?
C17 C18 1.394(3) . ?
C17 C22 1.395(3) . ?
C17 P1 1.833(2) . ?
C18 C19 1.374(3) . ?
C18 H18 0.9500 . ?
C19 C20 1.382(3) . ?
C19 H19 0.9500 . ?
C20 C21 1.384(3) . ?
C20 H20 0.9500 . ?
C21 C22 1.384(3) . ?
C21 H21 0.9500 . ?
C22 H22 0.9500 . ?
C23 C28 1.394(3) . ?
C23 C24 1.394(3) . ?
C23 P1 1.833(2) . ?
C24 C25 1.387(3) . ?
C24 H24 0.9500 . ?
C25 C26 1.375(4) . ?
C25 H25 0.9500 . ?
C26 C27 1.383(4) . ?
C26 H26 0.9500 . ?
C27 C28 1.383(3) . ?
C27 H27 0.9500 . ?
C28 H28 0.9500 . ?
C29 C38 1.390(3) . ?
C29 C30 1.423(3) . ?
C30 C31 1.420(3) . ?
C30 C35 1.421(3) . ?
C31 C32 1.356(3) . ?
C31 H31 0.9500 . ?
C32 C33 1.416(3) . ?
C32 H32 0.9500 . ?
C33 C34 1.370(3) . ?
C33 C39 1.489(3) . ?
C34 C35 1.412(3) . ?
C34 H34 0.9500 . ?
C35 C36 1.413(3) . ?
C36 C37 1.365(3) . ?
C36 H36 0.9500 . ?
C37 C38 1.414(3) . ?
C37 H37 0.9500 . ?
C38 P2 1.841(2) . ?
C39 C40 1.382(3) . ?
C39 C44 1.392(3) . ?
C40 C41 1.377(3) . ?
C40 H40 0.9500 . ?
C41 C42 1.378(4) . ?
C41 H41 0.9500 . ?
C42 C43 1.360(4) . ?
C42 H42 0.9500 . ?
C43 C44 1.385(3) . ?
C43 H43 0.9500 . ?
C44 H44 0.9500 . ?
C45 C46 1.396(3) . ?
C45 C50 1.399(3) . ?
C45 P2 1.837(2) . ?
C46 C47 1.383(3) . ?
C46 H46 0.9500 . ?
C47 C48 1.383(4) . ?
C47 H47 0.9500 . ?
C48 C49 1.364(4) . ?
C48 H48 0.9500 . ?
C49 C50 1.385(4) . ?
C49 H49 0.9500 . ?
C50 H50 0.9500 . ?
C51 C52 1.393(3) . ?
C51 C56 1.402(3) . ?
C51 P2 1.830(2) . ?
C52 C53 1.381(3) . ?
C52 H52 0.9500 . ?
C53 C54 1.376(3) . ?
C53 H53 0.9500 . ?
C54 C55 1.383(4) . ?
C54 H54 0.9500 . ?
C55 C56 1.381(3) . ?
C55 H55 0.9500 . ?
C56 H56 0.9500 . ?
